data_4082958
loop_
_publ_author_name
'Marquard, Seth L.'
'Bezpalko, Mark W.'
'Foxman, Bruce M.'
'Thomas, Christine M.'

_publ_section_title
;
 Interaction and Activation of Carbon--Heteroatom \p Bonds with a Zr/Co
 Heterobimetallic Complex
;
_journal_issue 8
_journal_name_full Organometallics
_journal_page_first 2071
_journal_paper_doi 10.1021/om500217a
_journal_volume 33
_journal_year 2014
_chemical_formula_moiety 'C62 H93 Co1 I0.04 N4.91 O2 P3 Zr1'
_chemical_formula_sum 'C62 H93 Co I0.04 N4.91 O2 P3 Zr'
_chemical_formula_weight 1187.85
_space_group_IT_number 14
_symmetry_cell_setting monoclinic
_symmetry_space_group_name_Hall '-P 2yn'
_symmetry_space_group_name_H-M 'P 1 21/n 1'
_atom_sites_solution_hydrogens difmap
_atom_sites_solution_primary other
_audit_creation_date 2012-12-03
_audit_creation_method CRYSTALS_ver_14.52
_cell_angle_alpha 90
_cell_angle_beta 90.519(2)
_cell_angle_gamma 90
_cell_formula_units_Z 4
_cell_length_a 10.8295(4)
_cell_length_b 15.0948(6)
_cell_length_c 38.8719(15)
_cell_measurement_reflns_used 9975
_cell_measurement_temperature 135
_cell_measurement_theta_max 30
_cell_measurement_theta_min 3
_cell_volume 6354.1(4)
_computing_cell_refinement 'Apex2 (Bruker AXS, 2006)'
_computing_data_collection 'Apex2 (Bruker AXS, 2006)'
_computing_data_reduction 'Apex2 (Bruker AXS, 2006)'
_computing_molecular_graphics 'CAMERON (Watkin et al., 1996)'
_computing_publication_material 'CRYSTALS (Betteridge et al., 2003)'
_computing_structure_refinement 'CRYSTALS (Betteridge et al., 2003)'
_computing_structure_solution 'Superflip (Palatinus & Chapuis, 2007)'
_diffrn_ambient_temperature 135
_diffrn_measured_fraction_theta_full 0.997
_diffrn_measured_fraction_theta_max 0.997
_diffrn_measurement_device Area
_diffrn_measurement_device_type 'Bruker Kappa Apex2'
_diffrn_measurement_method '\f & \w scans'
_diffrn_radiation_monochromator graphite
_diffrn_radiation_type 'Mo K\a'
_diffrn_radiation_wavelength 0.71073
_diffrn_reflns_av_R_equivalents 0.058
_diffrn_reflns_limit_h_max 15
_diffrn_reflns_limit_h_min -15
_diffrn_reflns_limit_k_max 21
_diffrn_reflns_limit_k_min 0
_diffrn_reflns_limit_l_max 54
_diffrn_reflns_limit_l_min 0
_diffrn_reflns_number 18505
_diffrn_reflns_theta_full 30.007
_diffrn_reflns_theta_max 30.007
_diffrn_reflns_theta_min 1.447
_diffrn_standards_number 0
_exptl_absorpt_coefficient_mu 0.565
_exptl_absorpt_correction_T_max 0.95
_exptl_absorpt_correction_T_min 0.88
_exptl_absorpt_correction_type numerical
_exptl_absorpt_process_details
; 
 Analytical Absorption (De Meulenaer & Tompa, 1965) 
;
_exptl_crystal_colour red
_exptl_crystal_density_diffrn 1.242
_exptl_crystal_density_method 'not measured'
_exptl_crystal_description prism
_exptl_crystal_F_000 2518.826
_exptl_crystal_size_max 0.310
_exptl_crystal_size_mid 0.230
_exptl_crystal_size_min 0.100
_platon_squeeze_details
;
During the structure solution, electron density difference maps 
revealed that there were considerable disordered solvent 
molecules which could not be successfully modeled.  One ether 
molecule could be located and was well-ordered; the remaining 
ether solvate could not be successfully modeled.  The remaining, 
additional ether solvate was highly disordered in a volume of 
556.0 \%A3 per unit cell (8.7%).  It appeared that the cavity area 
contained ca. three to four ether molecules, located near the 
centers of symmetry at (0, 0, 0) and (0, 1/2, 1/2) as shown 
in the ac projection below.  Modeling with or without restraints 
was unsuccessful, as was step by step acquisition of peaks using 
successive electron density difference maps.  Thus, the structure 
factors were modified using the PLATON SQUEEZE7,8 technique, in 
order to produce a ?solvate-free? structure factor set.  PLATON 
reported a total electron density of 114 e- per unit cell, likely 
representing three to four ether molecules, consistent with our earlier 
observations.  Use of the SQUEEZE technique resulted in a decrease of 
ca. 1.2 % in R.   
;
_refine_diff_density_max 0.70
_refine_diff_density_min -0.62
_refine_ls_extinction_method None
_refine_ls_goodness_of_fit_ref 0.9664
_refine_ls_hydrogen_treatment constr
_refine_ls_matrix_type full
_refine_ls_number_parameters 672
_refine_ls_number_reflns 18505
_refine_ls_number_restraints 2
_refine_ls_R_factor_all 0.0559
_refine_ls_R_factor_gt 0.0360
_refine_ls_shift/su_max 0.0018677
_refine_ls_shift/su_mean 0.0000894
_refine_ls_structure_factor_coef Fsqd
_refine_ls_weighting_details
;
 Method= Modified Sheldrick 
 w=1/[\s^2^(F^2^) + ( 0.03P)^2^ + 4.15P] 
 ,where P=(max(Fo^2^,0) + 2Fc^2^)/3 
;
_refine_ls_weighting_scheme calc
_refine_ls_wR_factor_all 0.0798
_refine_ls_wR_factor_gt 0.0736
_refine_ls_wR_factor_ref 0.0798
_reflns_limit_h_max 15
_reflns_limit_h_min -15
_reflns_limit_k_max 21
_reflns_limit_k_min 0
_reflns_limit_l_max 54
_reflns_limit_l_min 0
_reflns_number_gt 13948
_reflns_number_total 18505
_reflns_threshold_expression I>2.0\s(I)
_oxford_diffrn_Wilson_B_factor 0.00
_oxford_diffrn_Wilson_scale 0.00
_oxford_refine_ls_r_factor_ref 0.0559
_oxford_refine_ls_scale 0.071731(6)
_oxford_reflns_number_all 18505
_oxford_reflns_threshold_expression_ref I>-10.0\s(I)
_oxford_structure_analysis_title 'SLMIII_105_0m in P2(1)/n'
_cod_data_source_file om500217a_si_002.cif
_cod_data_source_block 5
_cod_depositor_comments
;
The following automatic conversions were performed:

'_atom_sites_solution_primary' value 'Other' changed to 'other'
according to
/usr/data/users/saulius/crontab/automatic-downloads/rss-feeds/ACS/lib/dictionaries/cif_core.dic
dictionary named 'cif_core.dic' version 2.4.2 from 2011-04-26.

Automatic conversion script
Id: cif_fix_values 2281 2013-09-26 08:29:07Z andrius 

 Adding full bibliography for 4082958--4082963.cif.
;
_cod_original_sg_symbol_H-M 'P 1 21/n 1 '
_cod_original_formula_sum 'C62 H93 Co1 I0.04 N4.91 O2 P3 Zr1'
_cod_database_code 4082958

loop_
_symmetry_equiv_pos_as_xyz
x,y,z
-x,-y,-z
-x+1/2,y+1/2,-z+1/2
x+1/2,-y+1/2,z+1/2

loop_
_atom_site_label
_atom_site_type_symbol
_atom_site_fract_x
_atom_site_fract_y
_atom_site_fract_z
_atom_site_U_iso_or_equiv
_atom_site_occupancy
_atom_site_adp_type
_atom_site_refinement_flags_posn
_atom_site_refinement_flags_occupancy
_atom_site_disorder_assembly
_atom_site_disorder_group
Zr1 Zr 1.031397(13) 0.919678(10) 0.356366(4) 0.0105 1.0000 Uani . . . .
Co1 Co 1.23661(2) 0.832578(15) 0.343704(6) 0.0143 1.0000 Uani D . . .
I1 I 1.4256(5) 0.7404(5) 0.3282(2) 0.0454(18) 0.0438(10) Uiso D P 1 2
P1 P 1.28905(4) 0.96795(3) 0.365893(11) 0.0145 1.0000 Uani . . . .
P2 P 1.12621(4) 0.83948(3) 0.293971(11) 0.0148 1.0000 Uani . . . .
P3 P 1.12946(4) 0.75169(3) 0.382635(11) 0.0146 1.0000 Uani . . . .
O1 O 0.88157(10) 0.99069(8) 0.36975(3) 0.0152 1.0000 Uani . . . .
O2 O 1.47512(14) 0.44298(10) 0.38554(4) 0.0355 1.0000 Uani . . . .
N1 N 1.15587(12) 1.02600(9) 0.36682(3) 0.0135 1.0000 Uani . . . .
N2 N 0.99392(12) 0.89428(9) 0.30266(3) 0.0145 1.0000 Uani . . . .
N3 N 1.01590(12) 0.82000(9) 0.39606(3) 0.0136 1.0000 Uani . . . .
N4 N 1.37095(15) 0.76617(12) 0.33318(5) 0.0232 0.9562(10) Uani D P 1 1
N5 N 1.45115(17) 0.72487(15) 0.32481(7) 0.0262 0.9562(10) Uani D P 1 1
C1 C 1.12301(15) 1.11279(11) 0.37939(4) 0.0157 1.0000 Uani . . . .
C2 C 1.07243(15) 1.12188(11) 0.41264(4) 0.0173 1.0000 Uani . . . .
C3 C 1.06538(16) 1.04566(12) 0.43726(4) 0.0204 1.0000 Uani . . . .
C4 C 1.02553(17) 1.20314(13) 0.42299(5) 0.0246 1.0000 Uani . . . .
C5 C 1.02595(19) 1.27726(13) 0.40190(6) 0.0309 1.0000 Uani . . . .
C6 C 0.9732(3) 1.36434(16) 0.41416(8) 0.0525 1.0000 Uani . . . .
C7 C 1.07625(19) 1.26775(13) 0.36972(6) 0.0288 1.0000 Uani . . . .
C8 C 1.12453(16) 1.18776(12) 0.35783(5) 0.0207 1.0000 Uani . . . .
C9 C 1.17519(19) 1.18765(13) 0.32197(5) 0.0280 1.0000 Uani . . . .
C10 C 1.35109(15) 0.96272(12) 0.41070(4) 0.0185 1.0000 Uani . . . .
C11 C 1.38037(17) 1.05066(13) 0.42883(5) 0.0229 1.0000 Uani . . . .
C12 C 1.46094(18) 0.89959(14) 0.41443(6) 0.0302 1.0000 Uani . . . .
C13 C 1.40540(16) 1.02862(13) 0.33982(5) 0.0213 1.0000 Uani . . . .
C14 C 1.44084(18) 1.12152(13) 0.35264(5) 0.0261 1.0000 Uani . . . .
C15 C 1.52434(17) 0.97504(15) 0.33397(6) 0.0321 1.0000 Uani . . . .
C16 C 0.89747(15) 0.92232(11) 0.27904(4) 0.0148 1.0000 Uani . . . .
C17 C 0.90515(16) 1.00394(12) 0.26166(4) 0.0187 1.0000 Uani . . . .
C18 C 1.01012(18) 1.06799(13) 0.26671(5) 0.0269 1.0000 Uani . . . .
C19 C 0.81139(17) 1.02953(13) 0.23884(5) 0.0233 1.0000 Uani . . . .
C20 C 0.70744(17) 0.97827(13) 0.23319(5) 0.0236 1.0000 Uani . . . .
C21 C 0.60862(19) 1.00686(17) 0.20801(6) 0.0366 1.0000 Uani . . . .
C22 C 0.69798(16) 0.89974(13) 0.25153(5) 0.0216 1.0000 Uani . . . .
C23 C 0.79067(15) 0.87036(12) 0.27405(4) 0.0174 1.0000 Uani . . . .
C24 C 0.77208(17) 0.78160(13) 0.29078(5) 0.0235 1.0000 Uani . . . .
C25 C 1.21463(16) 0.90470(13) 0.26155(4) 0.0205 1.0000 Uani . . . .
C26 C 1.16154(19) 0.90999(15) 0.22491(5) 0.0280 1.0000 Uani . . . .
C27 C 1.35083(17) 0.87912(15) 0.25989(5) 0.0305 1.0000 Uani . . . .
C28 C 1.08480(17) 0.73164(12) 0.27305(5) 0.0209 1.0000 Uani . . . .
C29 C 1.00544(19) 0.73345(14) 0.24002(5) 0.0279 1.0000 Uani . . . .
C30 C 1.19723(19) 0.67275(14) 0.26691(5) 0.0296 1.0000 Uani . . . .
C31 C 0.92342(15) 0.80549(11) 0.42195(4) 0.0148 1.0000 Uani . . . .
C32 C 0.80179(15) 0.78431(11) 0.41161(4) 0.0164 1.0000 Uani . . . .
C33 C 0.76537(16) 0.78021(13) 0.37430(4) 0.0208 1.0000 Uani . . . .
C34 C 0.71180(16) 0.76817(12) 0.43613(5) 0.0205 1.0000 Uani . . . .
C35 C 0.73586(17) 0.77546(12) 0.47107(5) 0.0226 1.0000 Uani . . . .
C36 C 0.6375(2) 0.75744(17) 0.49738(6) 0.0367 1.0000 Uani . . . .
C37 C 0.85367(17) 0.80162(12) 0.48091(5) 0.0213 1.0000 Uani . . . .
C38 C 0.94767(16) 0.81744(11) 0.45731(4) 0.0176 1.0000 Uani . . . .
C39 C 1.06856(17) 0.84959(13) 0.47190(5) 0.0228 1.0000 Uani . . . .
C40 C 1.05489(16) 0.64899(12) 0.36571(5) 0.0203 1.0000 Uani . . . .
C41 C 0.96180(18) 0.59999(12) 0.38826(5) 0.0261 1.0000 Uani . . . .
C42 C 1.14974(19) 0.58293(14) 0.35198(6) 0.0299 1.0000 Uani . . . .
C43 C 1.22694(16) 0.71550(13) 0.42016(5) 0.0210 1.0000 Uani . . . .
C44 C 1.16441(19) 0.65601(14) 0.44684(5) 0.0299 1.0000 Uani . . . .
C45 C 1.35029(18) 0.67226(14) 0.41036(5) 0.0282 1.0000 Uani . . . .
C46 C 0.81491(15) 1.05809(11) 0.38119(4) 0.0154 1.0000 Uani . . . .
C47 C 0.78939(15) 1.13729(12) 0.36194(5) 0.0179 1.0000 Uani . . . .
C48 C 0.81150(17) 1.15763(13) 0.32769(5) 0.0253 1.0000 Uani . . . .
C49 C 0.7778(2) 1.24061(15) 0.31562(6) 0.0331 1.0000 Uani . . . .
C50 C 0.7236(2) 1.30241(14) 0.33728(6) 0.0344 1.0000 Uani . . . .
C51 C 0.69848(18) 1.28236(13) 0.37149(6) 0.0276 1.0000 Uani . . . .
C52 C 0.73107(16) 1.19940(12) 0.38395(5) 0.0199 1.0000 Uani . . . .
C53 C 0.71573(15) 1.15646(12) 0.41744(5) 0.0194 1.0000 Uani . . . .
C54 C 0.66628(17) 1.18611(14) 0.44812(5) 0.0260 1.0000 Uani . . . .
C55 C 0.66298(18) 1.12863(16) 0.47601(5) 0.0309 1.0000 Uani . . . .
C56 C 0.70732(17) 1.04216(15) 0.47350(5) 0.0279 1.0000 Uani . . . .
C57 C 0.75865(16) 1.01166(13) 0.44320(5) 0.0208 1.0000 Uani . . . .
C58 C 0.76401(14) 1.06846(11) 0.41516(4) 0.0165 1.0000 Uani . . . .
C59 C 1.3589(2) 0.3315(2) 0.41321(7) 0.0542 1.0000 Uani . . . .
C60 C 1.3831(2) 0.37775(16) 0.37996(7) 0.0396 1.0000 Uani . . . .
C61 C 1.5056(2) 0.49079(15) 0.35532(6) 0.0354 1.0000 Uani . . . .
C62 C 1.6155(2) 0.54766(17) 0.36334(7) 0.0454 1.0000 Uani . . . .
H31 H 1.0067 1.0568 0.4547 0.0312 1.0000 Uiso R . . .
H32 H 1.0417 0.9922 0.4266 0.0310 1.0000 Uiso R . . .
H33 H 1.1424 1.0357 0.4480 0.0307 1.0000 Uiso R . . .
H41 H 0.9909 1.2062 0.4448 0.0299 1.0000 Uiso R . . .
H61 H 0.9130 1.3559 0.4314 0.0804 1.0000 Uiso R . . .
H62 H 0.9369 1.3944 0.3951 0.0793 1.0000 Uiso R . . .
H63 H 1.0384 1.3993 0.4231 0.0794 1.0000 Uiso R . . .
H71 H 1.0789 1.3164 0.3552 0.0357 1.0000 Uiso R . . .
H91 H 1.2441 1.2276 0.3204 0.0423 1.0000 Uiso R . . .
H92 H 1.1135 1.2089 0.3062 0.0413 1.0000 Uiso R . . .
H93 H 1.2006 1.1298 0.3147 0.0410 1.0000 Uiso R . . .
H101 H 1.2819 0.9364 0.4225 0.0211 1.0000 Uiso R . . .
H111 H 1.3853 1.0414 0.4529 0.0340 1.0000 Uiso R . . .
H112 H 1.3195 1.0954 0.4240 0.0326 1.0000 Uiso R . . .
H113 H 1.4577 1.0717 0.4218 0.0330 1.0000 Uiso R . . .
H121 H 1.4496 0.8466 0.4014 0.0446 1.0000 Uiso R . . .
H122 H 1.4708 0.8839 0.4377 0.0448 1.0000 Uiso R . . .
H123 H 1.5347 0.9281 0.4072 0.0442 1.0000 Uiso R . . .
H131 H 1.3654 1.0346 0.3178 0.0259 1.0000 Uiso R . . .
H141 H 1.5032 1.1178 0.3702 0.0387 1.0000 Uiso R . . .
H142 H 1.4732 1.1562 0.3336 0.0395 1.0000 Uiso R . . .
H143 H 1.3698 1.1529 0.3616 0.0385 1.0000 Uiso R . . .
H151 H 1.5661 1.0003 0.3151 0.0481 1.0000 Uiso R . . .
H152 H 1.5066 0.9139 0.3289 0.0478 1.0000 Uiso R . . .
H153 H 1.5793 0.9794 0.3538 0.0473 1.0000 Uiso R . . .
H181 H 1.0715 1.0611 0.2492 0.0407 1.0000 Uiso R . . .
H182 H 1.0477 1.0594 0.2894 0.0395 1.0000 Uiso R . . .
H183 H 0.9792 1.1280 0.2650 0.0390 1.0000 Uiso R . . .
H191 H 0.8191 1.0837 0.2265 0.0286 1.0000 Uiso R . . .
H211 H 0.5788 0.9567 0.1951 0.0558 1.0000 Uiso R . . .
H212 H 0.5401 1.0315 0.2204 0.0558 1.0000 Uiso R . . .
H213 H 0.6394 1.0522 0.1928 0.0561 1.0000 Uiso R . . .
H221 H 0.6278 0.8648 0.2488 0.0251 1.0000 Uiso R . . .
H241 H 0.7618 0.7370 0.2740 0.0360 1.0000 Uiso R . . .
H242 H 0.8418 0.7655 0.3045 0.0351 1.0000 Uiso R . . .
H243 H 0.7002 0.7821 0.3050 0.0340 1.0000 Uiso R . . .
H251 H 1.2104 0.9645 0.2709 0.0242 1.0000 Uiso R . . .
H261 H 1.0730 0.9167 0.2240 0.0402 1.0000 Uiso R . . .
H262 H 1.1985 0.9591 0.2136 0.0423 1.0000 Uiso R . . .
H263 H 1.1815 0.8581 0.2130 0.0408 1.0000 Uiso R . . .
H271 H 1.3928 0.9181 0.2445 0.0466 1.0000 Uiso R . . .
H272 H 1.3897 0.8832 0.2822 0.0454 1.0000 Uiso R . . .
H273 H 1.3587 0.8198 0.2503 0.0465 1.0000 Uiso R . . .
H281 H 1.0362 0.7032 0.2907 0.0242 1.0000 Uiso R . . .
H291 H 0.9634 0.6783 0.2375 0.0407 1.0000 Uiso R . . .
H292 H 1.0563 0.7411 0.2201 0.0410 1.0000 Uiso R . . .
H293 H 0.9451 0.7815 0.2403 0.0409 1.0000 Uiso R . . .
H301 H 1.1710 0.6135 0.2612 0.0437 1.0000 Uiso R . . .
H302 H 1.2499 0.6700 0.2864 0.0429 1.0000 Uiso R . . .
H303 H 1.2433 0.6962 0.2484 0.0445 1.0000 Uiso R . . .
H331 H 0.8160 0.7392 0.3622 0.0321 1.0000 Uiso R . . .
H332 H 0.6812 0.7624 0.3714 0.0309 1.0000 Uiso R . . .
H333 H 0.7735 0.8376 0.3633 0.0322 1.0000 Uiso R . . .
H341 H 0.6311 0.7529 0.4287 0.0239 1.0000 Uiso R . . .
H361 H 0.5620 0.7427 0.4868 0.0566 1.0000 Uiso R . . .
H362 H 0.6603 0.7099 0.5110 0.0575 1.0000 Uiso R . . .
H363 H 0.6262 0.8049 0.5120 0.0572 1.0000 Uiso R . . .
H371 H 0.8713 0.8091 0.5043 0.0261 1.0000 Uiso R . . .
H391 H 1.0574 0.9009 0.4864 0.0331 1.0000 Uiso R . . .
H392 H 1.1078 0.8037 0.4855 0.0338 1.0000 Uiso R . . .
H393 H 1.1229 0.8660 0.4539 0.0329 1.0000 Uiso R . . .
H401 H 1.0082 0.6707 0.3457 0.0251 1.0000 Uiso R . . .
H411 H 0.9156 0.5596 0.3742 0.0393 1.0000 Uiso R . . .
H412 H 0.9058 0.6396 0.3997 0.0383 1.0000 Uiso R . . .
H413 H 1.0043 0.5648 0.4053 0.0390 1.0000 Uiso R . . .
H421 H 1.1848 0.5509 0.3709 0.0438 1.0000 Uiso R . . .
H422 H 1.1095 0.5419 0.3363 0.0442 1.0000 Uiso R . . .
H423 H 1.2152 0.6129 0.3400 0.0445 1.0000 Uiso R . . .
H431 H 1.2465 0.7717 0.4309 0.0242 1.0000 Uiso R . . .
H441 H 1.2114 0.6567 0.4680 0.0444 1.0000 Uiso R . . .
H442 H 1.1636 0.5964 0.4385 0.0441 1.0000 Uiso R . . .
H443 H 1.0811 0.6743 0.4515 0.0436 1.0000 Uiso R . . .
H451 H 1.3925 0.7076 0.3939 0.0411 1.0000 Uiso R . . .
H452 H 1.3988 0.6661 0.4308 0.0415 1.0000 Uiso R . . .
H453 H 1.3348 0.6139 0.4011 0.0407 1.0000 Uiso R . . .
H481 H 0.8478 1.1155 0.3134 0.0301 1.0000 Uiso R . . .
H491 H 0.7930 1.2559 0.2922 0.0402 1.0000 Uiso R . . .
H501 H 0.7045 1.3589 0.3288 0.0408 1.0000 Uiso R . . .
H511 H 0.6604 1.3237 0.3858 0.0333 1.0000 Uiso R . . .
H541 H 0.6373 1.2439 0.4503 0.0310 1.0000 Uiso R . . .
H551 H 0.6306 1.1478 0.4971 0.0374 1.0000 Uiso R . . .
H561 H 0.7012 1.0037 0.4925 0.0341 1.0000 Uiso R . . .
H571 H 0.7857 0.9538 0.4412 0.0247 1.0000 Uiso R . . .
H591 H 1.4330 0.3034 0.4218 0.0805 1.0000 Uiso R . . .
H592 H 1.2932 0.2878 0.4104 0.0796 1.0000 Uiso R . . .
H593 H 1.3339 0.3762 0.4297 0.0802 1.0000 Uiso R . . .
H601 H 1.3070 0.4067 0.3713 0.0467 1.0000 Uiso R . . .
H602 H 1.4108 0.3340 0.3625 0.0474 1.0000 Uiso R . . .
H611 H 1.4342 0.5277 0.3480 0.0418 1.0000 Uiso R . . .
H612 H 1.5267 0.4499 0.3367 0.0421 1.0000 Uiso R . . .
H621 H 1.6371 0.5828 0.3433 0.0677 1.0000 Uiso R . . .
H622 H 1.5984 0.5873 0.3827 0.0672 1.0000 Uiso R . . .
H623 H 1.6854 0.5107 0.3696 0.0674 1.0000 Uiso R . . .

loop_
_atom_site_aniso_label
_atom_site_aniso_U_11
_atom_site_aniso_U_22
_atom_site_aniso_U_33
_atom_site_aniso_U_23
_atom_site_aniso_U_13
_atom_site_aniso_U_12
Zr1 0.01060(7) 0.01029(7) 0.01051(7) 0.00006(6) 0.00012(5) 0.00014(6)
Co1 0.01129(10) 0.01447(11) 0.01705(11) -0.00128(9) 0.00005(8) 0.00051(8)
P1 0.01153(18) 0.0156(2) 0.0164(2) -0.00151(16) 0.00019(15) -0.00193(16)
P2 0.01476(19) 0.0159(2) 0.0136(2) -0.00242(16) 0.00177(15) 0.00217(16)
P3 0.01503(19) 0.0129(2) 0.0159(2) 0.00136(16) -0.00084(15) 0.00277(16)
O1 0.0153(5) 0.0137(6) 0.0168(6) -0.0020(5) 0.0014(4) 0.0025(5)
O2 0.0348(8) 0.0321(8) 0.0396(9) -0.0025(7) -0.0021(6) -0.0041(7)
N1 0.0137(6) 0.0123(6) 0.0144(7) -0.0009(5) 0.0003(5) -0.0015(5)
N2 0.0131(6) 0.0168(7) 0.0134(7) -0.0017(5) -0.0002(5) 0.0016(5)
N3 0.0144(6) 0.0130(7) 0.0134(7) 0.0017(5) 0.0015(5) 0.0021(5)
N4 0.0143(8) 0.0260(9) 0.0294(9) -0.0032(7) 0.0028(7) 0.0072(7)
N5 0.0163(10) 0.0224(11) 0.0399(12) -0.0069(9) 0.0079(9) 0.0091(8)
C1 0.0146(7) 0.0133(8) 0.0193(8) -0.0015(6) -0.0028(6) -0.0015(6)
C2 0.0155(8) 0.0159(8) 0.0205(9) -0.0041(7) -0.0028(6) -0.0010(6)
C3 0.0194(8) 0.0241(9) 0.0178(8) -0.0030(7) 0.0000(6) -0.0007(7)
C4 0.0211(9) 0.0233(10) 0.0295(10) -0.0104(8) -0.0010(7) 0.0011(7)
C5 0.0273(10) 0.0152(9) 0.0500(13) -0.0083(9) -0.0075(9) 0.0026(8)
C6 0.0564(16) 0.0221(11) 0.079(2) -0.0136(12) -0.0032(14) 0.0117(11)
C7 0.0305(10) 0.0138(9) 0.0419(12) 0.0042(8) -0.0101(9) -0.0034(8)
C8 0.0200(8) 0.0178(9) 0.0242(9) 0.0033(7) -0.0061(7) -0.0058(7)
C9 0.0367(11) 0.0239(10) 0.0232(10) 0.0091(8) -0.0062(8) -0.0086(8)
C10 0.0154(8) 0.0213(9) 0.0189(8) 0.0020(7) -0.0014(6) -0.0021(7)
C11 0.0228(9) 0.0269(10) 0.0189(9) -0.0016(7) -0.0020(7) -0.0072(8)
C12 0.0239(9) 0.0334(11) 0.0333(11) -0.0009(9) -0.0091(8) 0.0061(8)
C13 0.0179(8) 0.0268(10) 0.0193(9) -0.0016(7) 0.0025(6) -0.0065(7)
C14 0.0265(9) 0.0290(10) 0.0229(10) 0.0014(8) 0.0011(7) -0.0123(8)
C15 0.0182(9) 0.0386(12) 0.0397(12) -0.0035(10) 0.0098(8) -0.0054(8)
C16 0.0154(7) 0.0172(8) 0.0118(7) -0.0038(6) 0.0008(6) 0.0033(6)
C17 0.0188(8) 0.0196(9) 0.0178(8) -0.0017(7) 0.0007(6) 0.0037(7)
C18 0.0268(9) 0.0180(9) 0.0359(11) 0.0026(8) -0.0021(8) -0.0012(8)
C19 0.0248(9) 0.0229(9) 0.0221(9) 0.0027(7) 0.0001(7) 0.0061(7)
C20 0.0209(8) 0.0322(11) 0.0176(9) -0.0011(8) -0.0027(7) 0.0102(8)
C21 0.0269(10) 0.0492(14) 0.0336(12) 0.0071(10) -0.0095(8) 0.0083(10)
C22 0.0152(8) 0.0295(10) 0.0200(9) -0.0058(7) -0.0006(6) 0.0009(7)
C23 0.0158(8) 0.0227(9) 0.0136(8) -0.0041(7) 0.0010(6) 0.0016(7)
C24 0.0237(9) 0.0259(10) 0.0209(9) 0.0012(7) -0.0013(7) -0.0063(8)
C25 0.0208(8) 0.0224(9) 0.0184(8) 0.0005(7) 0.0042(6) 0.0003(7)
C26 0.0327(10) 0.0358(11) 0.0157(9) 0.0018(8) 0.0042(7) 0.0031(9)
C27 0.0214(9) 0.0418(12) 0.0285(11) 0.0053(9) 0.0095(8) 0.0023(9)
C28 0.0247(9) 0.0191(9) 0.0190(9) -0.0060(7) 0.0011(7) 0.0018(7)
C29 0.0314(10) 0.0302(11) 0.0219(10) -0.0120(8) -0.0037(8) 0.0033(8)
C30 0.0328(10) 0.0254(10) 0.0308(11) -0.0107(8) 0.0001(8) 0.0078(8)
C31 0.0172(8) 0.0113(7) 0.0160(8) 0.0032(6) 0.0018(6) 0.0012(6)
C32 0.0176(8) 0.0132(8) 0.0184(8) 0.0002(6) 0.0004(6) 0.0019(6)
C33 0.0207(8) 0.0226(9) 0.0192(9) 0.0008(7) -0.0023(7) -0.0020(7)
C34 0.0166(8) 0.0186(9) 0.0262(9) 0.0034(7) 0.0020(7) 0.0008(7)
C35 0.0224(9) 0.0213(9) 0.0241(9) 0.0050(7) 0.0081(7) 0.0024(7)
C36 0.0312(11) 0.0495(14) 0.0298(11) 0.0060(10) 0.0142(9) -0.0016(10)
C37 0.0267(9) 0.0222(9) 0.0152(8) 0.0029(7) 0.0036(7) 0.0023(7)
C38 0.0213(8) 0.0151(8) 0.0165(8) 0.0027(6) 0.0001(6) 0.0014(7)
C39 0.0255(9) 0.0270(10) 0.0158(9) 0.0015(7) -0.0023(7) -0.0041(8)
C40 0.0221(8) 0.0149(8) 0.0239(9) -0.0003(7) -0.0022(7) 0.0012(7)
C41 0.0287(10) 0.0154(9) 0.0343(11) 0.0005(8) 0.0028(8) -0.0030(7)
C42 0.0280(10) 0.0220(10) 0.0396(12) -0.0092(9) 0.0014(8) 0.0026(8)
C43 0.0209(8) 0.0208(9) 0.0211(9) 0.0032(7) -0.0047(7) 0.0043(7)
C44 0.0323(10) 0.0303(11) 0.0269(10) 0.0124(8) -0.0031(8) 0.0032(9)
C45 0.0231(9) 0.0305(11) 0.0308(11) 0.0033(9) -0.0052(8) 0.0066(8)
C46 0.0134(7) 0.0133(8) 0.0196(8) -0.0010(6) 0.0016(6) 0.0019(6)
C47 0.0144(7) 0.0166(8) 0.0226(9) 0.0011(7) -0.0004(6) 0.0017(6)
C48 0.0247(9) 0.0267(10) 0.0245(10) 0.0033(8) 0.0019(7) 0.0038(8)
C49 0.0375(12) 0.0313(11) 0.0304(11) 0.0127(9) 0.0005(9) 0.0064(9)
C50 0.0352(11) 0.0210(10) 0.0468(13) 0.0111(9) -0.0034(9) 0.0073(9)
C51 0.0230(9) 0.0180(9) 0.0419(12) -0.0017(8) 0.0005(8) 0.0065(7)
C52 0.0153(8) 0.0174(8) 0.0270(9) -0.0015(7) -0.0020(7) 0.0015(7)
C53 0.0137(7) 0.0202(9) 0.0244(9) -0.0046(7) 0.0002(6) 0.0006(7)
C54 0.0191(8) 0.0276(10) 0.0313(11) -0.0114(8) -0.0002(7) 0.0075(8)
C55 0.0205(9) 0.0492(13) 0.0230(10) -0.0122(9) 0.0027(7) 0.0062(9)
C56 0.0214(9) 0.0432(12) 0.0191(9) 0.0019(8) 0.0022(7) 0.0000(9)
C57 0.0179(8) 0.0225(9) 0.0221(9) 0.0012(7) 0.0001(7) 0.0007(7)
C58 0.0116(7) 0.0184(9) 0.0195(8) -0.0024(7) 0.0012(6) 0.0014(6)
C59 0.0388(14) 0.0571(17) 0.0667(19) 0.0145(14) -0.0055(12) -0.0132(13)
C60 0.0316(11) 0.0317(12) 0.0554(15) 0.0029(11) -0.0111(10) -0.0006(10)
C61 0.0332(11) 0.0313(12) 0.0417(13) -0.0013(10) 0.0007(9) 0.0070(9)
C62 0.0391(13) 0.0395(14) 0.0577(16) 0.0016(12) 0.0058(11) -0.0035(11)

loop_
_atom_type_symbol
_atom_type_scat_dispersion_real
_atom_type_scat_dispersion_imag
_atom_type_scat_Cromer_Mann_a1
_atom_type_scat_Cromer_Mann_b1
_atom_type_scat_Cromer_Mann_a2
_atom_type_scat_Cromer_Mann_b2
_atom_type_scat_Cromer_Mann_a3
_atom_type_scat_Cromer_Mann_b3
_atom_type_scat_Cromer_Mann_a4
_atom_type_scat_Cromer_Mann_b4
_atom_type_scat_Cromer_Mann_c
_atom_type_scat_source
C 0.0033 0.0016 2.3100 20.8439 1.0200 10.2075 1.5886 0.5687 0.8650 51.6512 0.2156 'International Tables Vol C 4.2.6.8 and 6.1.1.4'
H 0.0000 0.0000 0.4930 10.5109 0.3229 26.1257 0.1402 3.1424 0.0408 57.7998 0.0030 'International Tables Vol C 4.2.6.8 and 6.1.1.4'
N 0.0061 0.0033 12.2126 0.0057 3.1322 9.8933 2.0125 28.9975 1.1663 0.5826 -11.5290 'International Tables Vol C 4.2.6.8 and 6.1.1.4'
O 0.0106 0.0060 3.0485 13.2771 2.2868 5.7011 1.5463 0.3239 0.8670 32.9089 0.2508 'International Tables Vol C 4.2.6.8 and 6.1.1.4'
P 0.1023 0.0942 6.4345 1.9067 4.1791 27.1570 1.7800 0.5260 1.4908 68.1645 1.1149 'International Tables Vol C 4.2.6.8 and 6.1.1.4'
Co 0.3494 0.9721 12.2841 4.2791 7.3409 0.2784 4.0034 13.5359 2.3488 71.1692 1.0118 'International Tables Vol C 4.2.6.8 and 6.1.1.4'
Zr -2.9673 0.5597 17.8765 1.2762 10.9480 11.9160 5.4173 0.1176 3.6572 87.6627 2.0693 'International Tables Vol C 4.2.6.8 and 6.1.1.4'
I -0.4742 1.8119 20.1472 4.3470 18.9949 0.3814 7.5138 27.7660 2.2735 66.8776 4.0712 'International Tables Vol C 4.2.6.8 and 6.1.1.4'

loop_
_geom_angle_atom_site_label_1
_geom_angle_atom_site_label_2
_geom_angle_atom_site_label_3
_geom_angle
_geom_angle_publ_flag
Co1 Zr1 P1 48.501(10) yes
Co1 Zr1 P2 47.988(10) yes
P1 Zr1 P2 82.220(13) yes
Co1 Zr1 P3 47.841(10) yes
P1 Zr1 P3 80.088(13) yes
P2 Zr1 P3 78.500(13) yes
Co1 Zr1 O1 175.00(3) yes
P1 Zr1 O1 127.44(3) yes
P2 Zr1 O1 136.70(3) yes
P3 Zr1 O1 131.31(3) yes
Co1 Zr1 N1 83.01(4) yes
P1 Zr1 N1 35.12(4) yes
P2 Zr1 N1 104.18(4) yes
P3 Zr1 N1 111.01(4) yes
O1 Zr1 N1 93.41(5) yes
Co1 Zr1 N2 83.23(4) yes
P1 Zr1 N2 109.88(4) yes
P2 Zr1 N2 35.24(4) yes
P3 Zr1 N2 104.36(4) yes
O1 Zr1 N2 101.50(5) yes
Co1 Zr1 N3 81.78(4) yes
P1 Zr1 N3 99.45(4) yes
P2 Zr1 N3 109.62(4) yes
P3 Zr1 N3 34.84(4) yes
O1 Zr1 N3 96.77(5) yes
N1 Zr1 N2 115.54(5) yes
N1 Zr1 N3 116.15(5) yes
N2 Zr1 N3 123.48(5) yes
Zr1 Co1 P1 71.970(13) yes
Zr1 Co1 P2 72.349(13) yes
P1 Co1 P2 114.069(19) yes
Zr1 Co1 P3 72.942(13) yes
P1 Co1 P3 110.826(18) yes
P2 Co1 P3 108.924(18) yes
Zr1 Co1 N4 175.54(6) yes
P1 Co1 N4 112.41(6) yes
P2 Co1 N4 104.52(6) yes
P3 Co1 N4 105.57(6) yes
Zr1 Co1 P1 71.970(13) yes
Zr1 Co1 P2 72.349(13) yes
P1 Co1 P2 114.069(19) yes
Zr1 Co1 P3 72.942(13) yes
P1 Co1 P3 110.826(18) yes
P2 Co1 P3 108.924(18) yes
Zr1 Co1 I1 175.48(18) yes
P1 Co1 I1 112.29(18) yes
P2 Co1 I1 104.02(18) yes
P3 Co1 I1 106.22(19) yes
Zr1 P1 Co1 59.529(11) yes
Zr1 P1 N1 46.61(5) yes
Co1 P1 N1 105.22(5) yes
Zr1 P1 C10 116.52(6) yes
Co1 P1 C10 113.64(6) yes
N1 P1 C10 107.64(7) yes
Zr1 P1 C13 135.00(6) yes
Co1 P1 C13 113.61(6) yes
N1 P1 C13 109.77(8) yes
C10 P1 C13 106.81(8) yes
Zr1 P2 Co1 59.663(12) yes
Zr1 P2 N2 47.40(5) yes
Co1 P2 N2 107.06(5) yes
Zr1 P2 C25 122.01(6) yes
Co1 P2 C25 109.25(6) yes
N2 P2 C25 108.48(8) yes
Zr1 P2 C28 129.76(6) yes
Co1 P2 C28 116.94(6) yes
N2 P2 C28 108.18(8) yes
C25 P2 C28 106.69(8) yes
Zr1 P3 Co1 59.216(12) yes
Zr1 P3 N3 46.95(5) yes
Co1 P3 N3 104.78(5) yes
Zr1 P3 C40 116.24(6) yes
Co1 P3 C40 115.72(6) yes
N3 P3 C40 107.57(8) yes
Zr1 P3 C43 136.34(6) yes
Co1 P3 C43 112.81(6) yes
N3 P3 C43 110.10(8) yes
C40 P3 C43 105.74(8) yes
Zr1 O1 C46 159.33(11) yes
C60 O2 C61 113.27(17) yes
P1 N1 Zr1 98.28(6) yes
P1 N1 C1 133.74(11) yes
Zr1 N1 C1 126.15(10) yes
P2 N2 Zr1 97.35(6) yes
P2 N2 C16 128.60(11) yes
Zr1 N2 C16 133.65(10) yes
P3 N3 Zr1 98.21(6) yes
P3 N3 C31 129.34(11) yes
Zr1 N3 C31 131.45(10) yes
Co1 N4 N5 175.98(18) yes
N1 C1 C2 119.72(15) yes
N1 C1 C8 121.57(15) yes
C2 C1 C8 118.18(16) yes
C1 C2 C3 122.08(15) yes
C1 C2 C4 119.73(17) yes
C3 C2 C4 118.18(16) yes
C2 C3 H31 111.0 no
C2 C3 H32 113.0 no
H31 C3 H32 106.6 no
C2 C3 H33 110.8 no
H31 C3 H33 107.9 no
H32 C3 H33 107.2 no
C2 C4 C5 122.57(18) yes
C2 C4 H41 117.3 no
C5 C4 H41 120.1 no
C4 C5 C6 120.8(2) yes
C4 C5 C7 117.16(18) yes
C6 C5 C7 122.1(2) yes
C5 C6 H61 111.7 no
C5 C6 H62 108.9 no
H61 C6 H62 109.5 no
C5 C6 H63 108.5 no
H61 C6 H63 109.4 no
H62 C6 H63 108.7 no
C5 C7 C8 122.92(18) yes
C5 C7 H71 119.0 no
C8 C7 H71 118.1 no
C1 C8 C7 119.45(17) yes
C1 C8 C9 123.88(17) yes
C7 C8 C9 116.68(17) yes
C8 C9 H91 110.3 no
C8 C9 H92 109.6 no
H91 C9 H92 106.6 no
C8 C9 H93 112.5 no
H91 C9 H93 109.1 no
H92 C9 H93 108.5 no
P1 C10 C11 117.64(13) yes
P1 C10 C12 112.86(13) yes
C11 C10 C12 109.75(15) yes
P1 C10 H101 100.7 no
C11 C10 H101 107.2 no
C12 C10 H101 107.7 no
C10 C11 H111 109.6 no
C10 C11 H112 112.4 no
H111 C11 H112 109.1 no
C10 C11 H113 109.8 no
H111 C11 H113 107.2 no
H112 C11 H113 108.5 no
C10 C12 H121 112.1 no
C10 C12 H122 109.2 no
H121 C12 H122 108.3 no
C10 C12 H123 110.1 no
H121 C12 H123 109.0 no
H122 C12 H123 108.1 no
P1 C13 C14 116.12(13) yes
P1 C13 C15 113.13(14) yes
C14 C13 C15 108.70(15) yes
P1 C13 H131 103.2 no
C14 C13 H131 108.2 no
C15 C13 H131 106.8 no
C13 C14 H141 110.5 no
C13 C14 H142 109.6 no
H141 C14 H142 108.4 no
C13 C14 H143 111.4 no
H141 C14 H143 109.3 no
H142 C14 H143 107.5 no
C13 C15 H151 108.0 no
C13 C15 H152 111.6 no
H151 C15 H152 108.9 no
C13 C15 H153 110.7 no
H151 C15 H153 107.1 no
H152 C15 H153 110.3 no
N2 C16 C17 120.98(15) yes
N2 C16 C23 120.73(15) yes
C17 C16 C23 118.22(15) yes
C16 C17 C18 123.22(15) yes
C16 C17 C19 120.07(16) yes
C18 C17 C19 116.70(17) yes
C17 C18 H181 111.4 no
C17 C18 H182 109.9 no
H181 C18 H182 109.9 no
C17 C18 H183 109.4 no
H181 C18 H183 107.1 no
H182 C18 H183 109.0 no
C17 C19 C20 122.18(18) yes
C17 C19 H191 119.4 no
C20 C19 H191 118.4 no
C19 C20 C21 121.03(19) yes
C19 C20 C22 117.42(16) yes
C21 C20 C22 121.54(18) yes
C20 C21 H211 110.2 no
C20 C21 H212 109.5 no
H211 C21 H212 107.9 no
C20 C21 H213 110.7 no
H211 C21 H213 110.8 no
H212 C21 H213 107.7 no
C20 C22 C23 122.46(17) yes
C20 C22 H221 119.4 no
C23 C22 H221 118.2 no
C16 C23 C22 119.56(17) yes
C16 C23 C24 123.32(15) yes
C22 C23 C24 117.08(16) yes
C23 C24 H241 110.6 no
C23 C24 H242 111.2 no
H241 C24 H242 107.0 no
C23 C24 H243 110.8 no
H241 C24 H243 108.2 no
H242 C24 H243 108.9 no
P2 C25 C26 117.62(13) yes
P2 C25 C27 113.34(13) yes
C26 C25 C27 109.16(15) yes
P2 C25 H251 102.1 no
C26 C25 H251 106.3 no
C27 C25 H251 107.4 no
C25 C26 H261 113.7 no
C25 C26 H262 108.3 no
H261 C26 H262 108.9 no
C25 C26 H263 109.2 no
H261 C26 H263 107.8 no
H262 C26 H263 108.8 no
C25 C27 H271 109.6 no
C25 C27 H272 111.2 no
H271 C27 H272 108.4 no
C25 C27 H273 109.7 no
H271 C27 H273 106.4 no
H272 C27 H273 111.4 no
P2 C28 C29 118.47(13) yes
P2 C28 C30 112.67(13) yes
C29 C28 C30 108.65(15) yes
P2 C28 H281 101.9 no
C29 C28 H281 107.2 no
C30 C28 H281 107.0 no
C28 C29 H291 109.4 no
C28 C29 H292 110.8 no
H291 C29 H292 107.3 no
C28 C29 H293 111.9 no
H291 C29 H293 109.3 no
H292 C29 H293 107.9 no
C28 C30 H301 110.0 no
C28 C30 H302 112.2 no
H301 C30 H302 108.6 no
C28 C30 H303 109.1 no
H301 C30 H303 109.1 no
H302 C30 H303 107.8 no
N3 C31 C32 119.20(15) yes
N3 C31 C38 122.46(15) yes
C32 C31 C38 118.21(15) yes
C31 C32 C33 121.43(15) yes
C31 C32 C34 120.17(16) yes
C33 C32 C34 118.39(15) yes
C32 C33 H331 110.9 no
C32 C33 H332 111.6 no
H331 C33 H332 108.1 no
C32 C33 H333 111.5 no
H331 C33 H333 107.8 no
H332 C33 H333 106.8 no
C32 C34 C35 122.10(17) yes
C32 C34 H341 119.0 no
C35 C34 H341 118.8 no
C34 C35 C36 121.53(18) yes
C34 C35 C37 117.23(16) yes
C36 C35 C37 121.23(18) yes
C35 C36 H361 111.4 no
C35 C36 H362 110.0 no
H361 C36 H362 107.0 no
C35 C36 H363 112.0 no
H361 C36 H363 109.4 no
H362 C36 H363 106.8 no
C35 C37 C38 122.83(17) yes
C35 C37 H371 118.8 no
C38 C37 H371 118.4 no
C31 C38 C37 119.22(16) yes
C31 C38 C39 124.33(15) yes
C37 C38 C39 116.41(16) yes
C38 C39 H391 111.4 no
C38 C39 H392 110.6 no
H391 C39 H392 108.2 no
C38 C39 H393 110.4 no
H391 C39 H393 107.5 no
H392 C39 H393 108.5 no
P3 C40 C41 118.98(13) yes
P3 C40 C42 112.00(13) yes
C41 C40 C42 109.39(15) yes
P3 C40 H401 102.8 no
C41 C40 H401 106.1 no
C42 C40 H401 106.5 no
C40 C41 H411 108.9 no
C40 C41 H412 112.6 no
H411 C41 H412 109.4 no
C40 C41 H413 110.3 no
H411 C41 H413 106.6 no
H412 C41 H413 108.9 no
C40 C42 H421 108.8 no
C40 C42 H422 109.6 no
H421 C42 H422 109.6 no
C40 C42 H423 111.2 no
H421 C42 H423 108.7 no
H422 C42 H423 108.9 no
P3 C43 C44 116.60(13) yes
P3 C43 C45 114.55(13) yes
C44 C43 C45 107.98(15) yes
P3 C43 H431 101.6 no
C44 C43 H431 108.4 no
C45 C43 H431 107.0 no
C43 C44 H441 109.8 no
C43 C44 H442 108.9 no
H441 C44 H442 107.6 no
C43 C44 H443 112.3 no
H441 C44 H443 109.0 no
H442 C44 H443 109.2 no
C43 C45 H451 110.6 no
C43 C45 H452 108.0 no
H451 C45 H452 110.4 no
C43 C45 H453 109.4 no
H451 C45 H453 110.0 no
H452 C45 H453 108.3 no
O1 C46 C47 124.51(15) yes
O1 C46 C58 127.09(15) yes
C47 C46 C58 108.25(14) yes
C46 C47 C48 130.51(17) yes
C46 C47 C52 108.65(15) yes
C48 C47 C52 120.84(17) yes
C47 C48 C49 118.51(19) yes
C47 C48 H481 119.8 no
C49 C48 H481 121.7 no
C48 C49 C50 120.9(2) yes
C48 C49 H491 119.6 no
C50 C49 H491 119.5 no
C49 C50 C51 121.29(19) yes
C49 C50 H501 119.5 no
C51 C50 H501 119.2 no
C50 C51 C52 118.58(18) yes
C50 C51 H511 120.9 no
C52 C51 H511 120.5 no
C47 C52 C51 119.88(18) yes
C47 C52 C53 107.33(15) yes
C51 C52 C53 132.78(18) yes
C52 C53 C54 132.03(17) yes
C52 C53 C58 108.12(15) yes
C54 C53 C58 119.85(17) yes
C53 C54 C55 118.85(18) yes
C53 C54 H541 120.9 no
C55 C54 H541 120.2 no
C54 C55 C56 121.26(18) yes
C54 C55 H551 120.1 no
C56 C55 H551 118.7 no
C55 C56 C57 120.75(19) yes
C55 C56 H561 119.8 no
C57 C56 H561 119.5 no
C56 C57 C58 118.83(18) yes
C56 C57 H571 121.1 no
C58 C57 H571 120.0 no
C46 C58 C53 107.47(15) yes
C46 C58 C57 132.07(16) yes
C53 C58 C57 120.44(16) yes
C60 C59 H591 110.7 no
C60 C59 H592 110.6 no
H591 C59 H592 110.3 no
C60 C59 H593 107.3 no
H591 C59 H593 108.1 no
H592 C59 H593 109.7 no
C59 C60 O2 108.74(19) yes
C59 C60 H601 110.4 no
O2 C60 H601 109.1 no
C59 C60 H602 109.6 no
O2 C60 H602 110.5 no
H601 C60 H602 108.5 no
O2 C61 C62 108.02(19) yes
O2 C61 H611 109.6 no
C62 C61 H611 110.6 no
O2 C61 H612 110.3 no
C62 C61 H612 108.9 no
H611 C61 H612 109.3 no
C61 C62 H621 109.9 no
C61 C62 H622 110.7 no
H621 C62 H622 109.4 no
C61 C62 H623 109.9 no
H621 C62 H623 108.9 no
H622 C62 H623 108.1 no

loop_
_geom_bond_atom_site_label_1
_geom_bond_atom_site_label_2
_geom_bond_distance
_geom_bond_publ_flag
Zr1 Co1 2.6324(3) yes
Zr1 P1 2.9043(4) yes
Zr1 P2 2.9065(5) yes
Zr1 P3 2.9294(5) yes
Zr1 O1 2.0169(11) yes
Zr1 N1 2.1326(13) yes
Zr1 N2 2.1573(13) yes
Zr1 N3 2.1627(13) yes
Co1 P1 2.2876(5) yes
Co1 P2 2.2662(5) yes
Co1 P3 2.2714(5) yes
Co1 N4 1.8164(17) yes
Co1 P1 2.2876(5) yes
Co1 P2 2.2662(5) yes
Co1 P3 2.2714(5) yes
Co1 I1 2.5515(10) yes
P1 N1 1.6883(14) yes
P1 C10 1.8628(17) yes
P1 C13 1.8645(18) yes
P2 N2 1.6911(14) yes
P2 C25 1.8697(18) yes
P2 C28 1.8724(18) yes
P3 N3 1.6910(14) yes
P3 C40 1.8651(18) yes
P3 C43 1.8741(17) yes
O1 C46 1.3265(19) yes
O2 C60 1.416(3) yes
O2 C61 1.420(3) yes
N1 C1 1.444(2) yes
N2 C16 1.448(2) yes
N3 C31 1.443(2) yes
N4 N5 1.120(2) yes
C1 C2 1.415(2) yes
C1 C8 1.408(2) yes
C2 C3 1.499(3) yes
C2 C4 1.388(2) yes
C3 H31 0.949 no
C3 H32 0.941 no
C3 H33 0.942 no
C4 C5 1.387(3) yes
C4 H41 0.930 no
C5 C6 1.512(3) yes
C5 C7 1.377(3) yes
C6 H61 0.948 no
C6 H62 0.951 no
C6 H63 0.945 no
C7 C8 1.396(3) yes
C7 H71 0.926 no
C8 C9 1.503(3) yes
C9 H91 0.962 no
C9 H92 0.958 no
C9 H93 0.959 no
C10 C11 1.535(3) yes
C10 C12 1.530(3) yes
C10 H101 0.967 no
C11 H111 0.949 no
C11 H112 0.961 no
C11 H113 0.939 no
C12 H121 0.954 no
C12 H122 0.942 no
C12 H123 0.952 no
C13 C14 1.536(3) yes
C13 C15 1.540(3) yes
C13 H131 0.959 no
C14 H141 0.958 no
C14 H142 0.974 no
C14 H143 0.970 no
C15 H151 0.945 no
C15 H152 0.963 no
C15 H153 0.974 no
C16 C17 1.408(2) yes
C16 C23 1.409(2) yes
C17 C18 1.504(3) yes
C17 C19 1.397(2) yes
C18 H181 0.962 no
C18 H182 0.977 no
C18 H183 0.968 no
C19 C20 1.382(3) yes
C19 H191 0.952 no
C20 C21 1.507(3) yes
C20 C22 1.388(3) yes
C21 H211 0.962 no
C21 H212 0.962 no
C21 H213 0.966 no
C22 C23 1.398(2) yes
C22 H221 0.930 no
C23 C24 1.504(3) yes
C24 H241 0.944 no
C24 H242 0.952 no
C24 H243 0.959 no
C25 C26 1.533(2) yes
C25 C27 1.527(3) yes
C25 H251 0.975 no
C26 H261 0.965 no
C26 H262 0.952 no
C26 H263 0.936 no
C27 H271 0.956 no
C27 H272 0.961 no
C27 H273 0.974 no
C28 C29 1.539(3) yes
C28 C30 1.528(3) yes
C28 H281 0.969 no
C29 H291 0.953 no
C29 H292 0.962 no
C29 H293 0.976 no
C30 H301 0.964 no
C30 H302 0.944 no
C30 H303 0.948 no
C31 C32 1.410(2) yes
C31 C38 1.408(2) yes
C32 C33 1.501(2) yes
C32 C34 1.391(2) yes
C33 H331 0.954 no
C33 H332 0.956 no
C33 H333 0.971 no
C34 C35 1.385(3) yes
C34 H341 0.946 no
C35 C36 1.508(3) yes
C35 C37 1.386(3) yes
C36 H361 0.938 no
C36 H362 0.923 no
C36 H363 0.922 no
C37 C38 1.397(2) yes
C37 H371 0.933 no
C38 C39 1.503(2) yes
C39 H391 0.966 no
C39 H392 0.968 no
C39 H393 0.950 no
C40 C41 1.532(3) yes
C40 C42 1.531(3) yes
C40 H401 0.980 no
C41 H411 0.957 no
C41 H412 0.964 no
C41 H413 0.963 no
C42 H421 0.957 no
C42 H422 0.970 no
C42 H423 0.964 no
C43 C44 1.534(3) yes
C43 C45 1.538(3) yes
C43 H431 0.968 no
C44 H441 0.964 no
C44 H442 0.957 no
C44 H443 0.962 no
C45 H451 0.953 no
C45 H452 0.952 no
C45 H453 0.965 no
C46 C47 1.436(2) yes
C46 C58 1.444(2) yes
C47 C48 1.389(3) yes
C47 C52 1.421(2) yes
C48 C49 1.385(3) yes
C48 H481 0.934 no
C49 C50 1.390(3) yes
C49 H491 0.953 no
C50 C51 1.393(3) yes
C50 H501 0.936 no
C51 C52 1.387(3) yes
C51 H511 0.934 no
C52 C53 1.465(3) yes
C53 C54 1.386(3) yes
C53 C58 1.431(2) yes
C54 C55 1.389(3) yes
C54 H541 0.931 no
C55 C56 1.394(3) yes
C55 H551 0.942 no
C56 C57 1.386(3) yes
C56 H561 0.941 no
C57 C58 1.389(2) yes
C57 H571 0.925 no
C59 C60 1.495(4) yes
C59 H591 0.966 no
C59 H592 0.975 no
C59 H593 0.972 no
C60 H601 0.990 no
C60 H602 0.995 no
C61 C62 1.498(3) yes
C61 H611 0.992 no
C61 H612 0.980 no
C62 H621 0.974 no
C62 H622 0.979 no
C62 H623 0.970 no

loop_
_platon_squeeze_void_nr
_platon_squeeze_void_average_x
_platon_squeeze_void_average_y
_platon_squeeze_void_average_z
_platon_squeeze_void_volume
_platon_squeeze_void_count_electrons
_platon_squeeze_void_content
1 -0.008 0.000 0.000 274 57 ' '
2 -0.024 0.500 0.500 274 57 ' '
